data_7151811
loop_
_publ_author_name
'Tuccinardi, Tiziano'
'Zizzari, Alessandra Tania'
'Brullo, Chiara'
'Daniele, Simona'
'Musumeci, Francesca'
'Schenone, Silvia'
'Trincavelli, Maria Letizia'
'Martini, Claudia'
'Martinelli, Adriano'
'Giorgi, Gianluca'
'Botta, Maurizio'

_publ_section_title
;
 Substituted pyrazolo[3,4-b]pyridines as human A1 adenosine
 antagonists: Developments in understanding the receptor
 stereoselectivity
;
_journal_issue 12
_journal_name_full 'Organic &amp; Biomolecular Chemistry'
_journal_page_first 4448
_journal_paper_doi 10.1039/c0ob01064b
_journal_volume 9
_journal_year 2011
_chemical_formula_moiety 'C25 H25 Cl N4 O3'
_chemical_formula_sum 'C25 H25 Cl N4 O3'
_chemical_formula_weight 464.94
_chemical_name_systematic
;
1-((R)-2-chloro-2-phenylethyl)-5-(2-hydroxy-1-methoxyethyl)-N-
-(4-methoxyphenethyl)-1H-pyrazolo[3,4-b]pyridin-4-amine
;
_space_group_IT_number 4
_symmetry_cell_setting monoclinic
_symmetry_space_group_name_Hall 'P 2yb'
_symmetry_space_group_name_H-M 'P 1 21 1'
_atom_sites_solution_hydrogens geom
_atom_sites_solution_primary direct
_atom_sites_solution_secondary difmap
_audit_creation_method SHELXL-97
_cell_angle_alpha 90.00
_cell_angle_beta 91.5930(10)
_cell_angle_gamma 90.00
_cell_formula_units_Z 8
_cell_length_a 5.4217(2)
_cell_length_b 20.2401(9)
_cell_length_c 40.7250(17)
_cell_measurement_reflns_used 45898
_cell_measurement_temperature 120(2)
_cell_measurement_theta_max 27.48
_cell_measurement_theta_min 2.91
_cell_volume 4467.3(3)
_computing_cell_refinement 'DENZO (Otwinowski & Minor, 1997) & COLLECT (Hooft, R.W.W., 1998)'
_computing_data_collection 'COLLECT (Hooft, R.W.W., 1998)'
_computing_data_reduction 'DENZO (Otwinowski & Minor, 1997) & COLLECT (Hooft, R.W.W., 1998)'
_computing_molecular_graphics 'Ortep-3 for Windows (Farrugia, 1997)'
_computing_publication_material 'WinGX publication routines (Farrugia, 1999)'
_computing_structure_refinement 'SHELXL-97 (Sheldrick, 1997)'
_computing_structure_solution 'SHELXS-97 (Sheldrick, 1997)'
_diffrn_ambient_temperature 120(2)
_diffrn_measured_fraction_theta_full 0.992
_diffrn_measured_fraction_theta_max 0.992
_diffrn_measurement_device_type 'Bruker-Nonius 95mm CCD camera on \k-goniostat'
_diffrn_measurement_method '\f & \w scans'
_diffrn_radiation_monochromator '10cm confocal mirrors'
_diffrn_radiation_source 'Bruker-Nonius FR591 rotating anode'
_diffrn_radiation_type MoK\a
_diffrn_radiation_wavelength 0.71073
_diffrn_reflns_av_R_equivalents 0.1101
_diffrn_reflns_av_sigmaI/netI 0.1818
_diffrn_reflns_limit_h_max 7
_diffrn_reflns_limit_h_min -7
_diffrn_reflns_limit_k_max 26
_diffrn_reflns_limit_k_min -25
_diffrn_reflns_limit_l_max 52
_diffrn_reflns_limit_l_min -52
_diffrn_reflns_number 40945
_diffrn_reflns_theta_full 27.48
_diffrn_reflns_theta_max 27.48
_diffrn_reflns_theta_min 3.00
_exptl_absorpt_coefficient_mu 0.207
_exptl_absorpt_process_details 'SADABS V2.10 (Sheldrick, G.M., 2003)'
_exptl_crystal_colour colourless
_exptl_crystal_density_diffrn 1.383
_exptl_crystal_density_method 'not measured'
_exptl_crystal_description needle
_exptl_crystal_F_000 1952
_exptl_crystal_size_max 0.27
_exptl_crystal_size_mid 0.02
_exptl_crystal_size_min 0.02
_refine_diff_density_max 0.439
_refine_diff_density_min -0.454
_refine_diff_density_rms 0.102
_refine_ls_abs_structure_details 'Flack H D (1983), Acta Cryst. A39, 876-881'
_refine_ls_abs_structure_Flack 0.15(11)
_refine_ls_extinction_method none
_refine_ls_goodness_of_fit_ref 1.078
_refine_ls_hydrogen_treatment constr
_refine_ls_matrix_type full
_refine_ls_number_parameters 1197
_refine_ls_number_reflns 19200
_refine_ls_number_restraints 1
_refine_ls_restrained_S_all 1.078
_refine_ls_R_factor_all 0.2048
_refine_ls_R_factor_gt 0.1084
_refine_ls_shift/su_max 0.001
_refine_ls_shift/su_mean 0.000
_refine_ls_structure_factor_coef Fsqd
_refine_ls_weighting_details 'calc w=1/[\s^2^(Fo^2^)+(0.0000P)^2^+15.5803P] where P=(Fo^2^+2Fc^2^)/3'
_refine_ls_weighting_scheme calc
_refine_ls_wR_factor_gt 0.1798
_refine_ls_wR_factor_ref 0.2254
_reflns_number_gt 10310
_reflns_number_total 19200
_reflns_threshold_expression >2\s(I)
_cod_data_source_file c0ob01064b.txt
_cod_data_source_block 2008acc1217
_cod_depositor_comments
;
The following automatic conversions were performed:
'_symmetry_cell_setting' value 'Monoclinic' changed to 'monoclinic'
according to '/home/saulius/struct/CIF-dictionaries/cif_core.dic'
dictionary named 'cif_core.dic' version 2.4.1 from 2010-06-29.

Automatic conversion script
Id: cif_fix_enum 1555 2011-01-17 13:19:09Z saulius 
;
_cod_original_sg_symbol_H-M 'P 21'
_cod_database_code 7151811

loop_
_symmetry_equiv_pos_as_xyz
'x, y, z'
'-x, y+1/2, -z'

loop_
_atom_site_label
_atom_site_type_symbol
_atom_site_fract_x
_atom_site_fract_y
_atom_site_fract_z
_atom_site_U_iso_or_equiv
_atom_site_adp_type
_atom_site_occupancy
_atom_site_symmetry_multiplicity
_atom_site_calc_flag
_atom_site_refinement_flags
_atom_site_disorder_assembly
_atom_site_disorder_group
N1A N 0.3405(13) 0.7579(4) 0.96962(17) 0.0284(17) Uani 1 1 d . . .
N2A N 0.2159(14) 0.7535(4) 0.99792(18) 0.0316(18) Uani 1 1 d . . .
C3A C 0.3243(16) 0.7065(4) 1.0158(2) 0.028(2) Uani 1 1 d . . .
H3A H 0.2755 0.6936 1.0371 0.033 Uiso 1 1 calc R . .
C4A C 0.5232(16) 0.6781(4) 0.9988(2) 0.0223(18) Uani 1 1 d . . .
C5A C 0.7046(16) 0.6267(4) 1.00370(19) 0.0233(19) Uani 1 1 d . . .
C6A C 0.8690(16) 0.6174(4) 0.9769(2) 0.026(2) Uani 1 1 d . . .
C7A C 0.8448(16) 0.6579(4) 0.94909(19) 0.0227(19) Uani 1 1 d . . .
H7A H 0.9591 0.6504 0.9322 0.027 Uiso 1 1 calc R . .
N8A N 0.6778(13) 0.7062(4) 0.94354(17) 0.0256(16) Uani 1 1 d . . .
C9A C 0.5269(17) 0.7121(5) 0.9695(2) 0.030(2) Uani 1 1 d . . .
C10A C 0.2512(16) 0.8003(4) 0.94392(19) 0.0242(19) Uani 1 1 d . . .
H10A H 0.0894 0.8181 0.9502 0.029 Uiso 1 1 calc R . .
H10B H 0.2231 0.7733 0.9239 0.029 Uiso 1 1 calc R . .
C11A C 0.4166(16) 0.8578(4) 0.93538(19) 0.030(2) Uani 1 1 d . . .
H11A H 0.5675 0.8396 0.9251 0.036 Uiso 1 1 calc R . .
Cl1A Cl 0.5129(4) 0.90330(12) 0.97158(5) 0.0356(6) Uani 1 1 d . . .
C1'A C 0.2887(15) 0.9023(4) 0.91081(19) 0.0250(18) Uani 1 1 d . . .
C2'A C 0.0863(17) 0.9386(4) 0.9197(2) 0.031(2) Uani 1 1 d . . .
H2'A H 0.0295 0.9371 0.9415 0.038 Uiso 1 1 calc R . .
C3'A C -0.0349(17) 0.9779(4) 0.8957(2) 0.029(2) Uani 1 1 d . . .
H3'A H -0.1702 1.0047 0.9018 0.035 Uiso 1 1 calc R . .
C4'A C 0.0392(17) 0.9784(5) 0.8635(2) 0.035(2) Uani 1 1 d . . .
H4'A H -0.0487 1.0039 0.8475 0.042 Uiso 1 1 calc R . .
C5'A C 0.2434(18) 0.9413(5) 0.8547(2) 0.036(2) Uani 1 1 d . . .
H5'A H 0.2979 0.9419 0.8328 0.043 Uiso 1 1 calc R . .
C6'A C 0.3651(15) 0.9039(5) 0.8783(2) 0.029(2) Uani 1 1 d . . .
H6'A H 0.5043 0.8786 0.8723 0.035 Uiso 1 1 calc R . .
N3A N 0.7211(14) 0.5879(4) 1.03118(16) 0.0275(17) Uani 1 1 d . . .
H3A1 H 0.8395 0.5581 1.0323 0.033 Uiso 1 1 calc R . .
C12A C 0.5530(16) 0.5926(4) 1.0591(2) 0.0232(19) Uani 1 1 d . . .
H12A H 0.5447 0.5492 1.0702 0.028 Uiso 1 1 calc R . .
H12B H 0.3850 0.6038 1.0507 0.028 Uiso 1 1 calc R . .
C13A C 0.6397(16) 0.6454(5) 1.0841(2) 0.029(2) Uani 1 1 d . . .
H13A H 0.7986 0.6312 1.0944 0.034 Uiso 1 1 calc R . .
H13B H 0.6687 0.6874 1.0723 0.034 Uiso 1 1 calc R . .
C1'B C 0.4564(15) 0.6572(4) 1.1106(2) 0.0213(18) Uani 1 1 d . . .
C2'B C 0.4450(16) 0.6167(4) 1.1388(2) 0.028(2) Uani 1 1 d . . .
H2'B H 0.5520 0.5796 1.1408 0.033 Uiso 1 1 calc R . .
C3'B C 0.2824(17) 0.6297(5) 1.1634(2) 0.031(2) Uani 1 1 d . . .
H3'B H 0.2854 0.6030 1.1826 0.038 Uiso 1 1 calc R . .
C4'B C 0.1174(16) 0.6803(4) 1.1605(2) 0.0255(19) Uani 1 1 d . . .
C5'B C 0.1225(16) 0.7209(5) 1.1329(2) 0.030(2) Uani 1 1 d . . .
H5'B H 0.0123 0.7573 1.1308 0.036 Uiso 1 1 calc R . .
C6'B C 0.2878(16) 0.7082(4) 1.1085(2) 0.024(2) Uani 1 1 d . . .
H6'B H 0.2856 0.7356 1.0896 0.029 Uiso 1 1 calc R . .
O1A O -0.0406(11) 0.6900(3) 1.18595(14) 0.0303(15) Uani 1 1 d . . .
C14A C -0.2060(19) 0.7441(5) 1.1846(2) 0.036(2) Uani 1 1 d . . .
H14A H -0.1136 0.7850 1.1811 0.054 Uiso 1 1 calc R . .
H14B H -0.2930 0.7471 1.2053 0.054 Uiso 1 1 calc R . .
H14C H -0.3258 0.7377 1.1664 0.054 Uiso 1 1 calc R . .
C15A C 1.0623(16) 0.5657(4) 0.9794(2) 0.025(2) Uani 1 1 d . . .
O2A O 1.1002(11) 0.5291(3) 1.00260(15) 0.0334(15) Uani 1 1 d . . .
O3A O 1.1954(11) 0.5645(3) 0.95187(16) 0.0332(15) Uani 1 1 d . . .
C16A C 1.3912(16) 0.5161(5) 0.9522(2) 0.031(2) Uani 1 1 d . . .
H16A H 1.4892 0.5201 0.9727 0.046 Uiso 1 1 calc R . .
H16B H 1.4974 0.5236 0.9335 0.046 Uiso 1 1 calc R . .
H16C H 1.3199 0.4716 0.9507 0.046 Uiso 1 1 calc R . .
N1B N 0.1199(13) 0.6645(4) 0.65923(17) 0.0268(17) Uani 1 1 d . . .
N2B N 0.0150(14) 0.6610(4) 0.68952(16) 0.0274(17) Uani 1 1 d . . .
C3B C 0.1483(17) 0.6178(4) 0.7059(2) 0.031(2) Uani 1 1 d . . .
H3B H 0.1244 0.6070 0.7283 0.037 Uiso 1 1 calc R . .
C4B C 0.3345(16) 0.5889(4) 0.68634(19) 0.0235(19) Uani 1 1 d . . .
C5B C 0.5268(16) 0.5416(4) 0.6899(2) 0.026(2) Uani 1 1 d . . .
C6B C 0.6670(16) 0.5316(4) 0.6616(2) 0.0242(19) Uani 1 1 d . . .
C7B C 0.6205(16) 0.5689(4) 0.6328(2) 0.026(2) Uani 1 1 d . . .
H7B H 0.7234 0.5612 0.6147 0.031 Uiso 1 1 calc R . .
N8B N 0.4437(13) 0.6141(4) 0.62908(17) 0.0274(17) Uani 1 1 d . . .
C9B C 0.3100(15) 0.6216(4) 0.6558(2) 0.0242(19) Uani 1 1 d . . .
C10B C 0.0089(17) 0.7060(5) 0.6333(2) 0.033(2) Uani 1 1 d . . .
H10C H -0.1457 0.7255 0.6413 0.039 Uiso 1 1 calc R . .
H10D H -0.0343 0.6780 0.6141 0.039 Uiso 1 1 calc R . .
C11B C 0.1779(15) 0.7613(4) 0.62254(17) 0.0246(18) Uani 1 1 d . . .
H11B H 0.3261 0.7411 0.6124 0.030 Uiso 1 1 calc R . .
Cl1B Cl 0.2800(4) 0.80945(12) 0.65780(5) 0.0335(5) Uani 1 1 d . . .
C1'C C 0.0500(14) 0.8037(4) 0.59734(19) 0.0235(18) Uani 1 1 d . . .
C2'C C -0.1648(14) 0.8381(4) 0.6037(2) 0.0257(19) Uani 1 1 d . . .
H2'C H -0.2329 0.8346 0.6249 0.031 Uiso 1 1 calc R . .
C3'C C -0.2834(17) 0.8775(4) 0.5805(2) 0.031(2) Uani 1 1 d . . .
H3'C H -0.4311 0.9001 0.5855 0.037 Uiso 1 1 calc R . .
C4'C C -0.1839(19) 0.8835(5) 0.5496(2) 0.037(2) Uani 1 1 d . . .
H4'C H -0.2633 0.9100 0.5332 0.044 Uiso 1 1 calc R . .
C5'C C 0.0274(18) 0.8511(4) 0.5431(2) 0.032(2) Uani 1 1 d . . .
H5'C H 0.0957 0.8553 0.5219 0.038 Uiso 1 1 calc R . .
C6'C C 0.1455(15) 0.8123(4) 0.5663(2) 0.027(2) Uani 1 1 d . . .
H6'C H 0.2953 0.7909 0.5611 0.033 Uiso 1 1 calc R . .
N3B N 0.5601(14) 0.5049(4) 0.71758(16) 0.0309(18) Uani 1 1 d . . .
H3B1 H 0.6930 0.4800 0.7192 0.037 Uiso 1 1 calc R . .
C12B C 0.3935(15) 0.5037(5) 0.74460(19) 0.026(2) Uani 1 1 d . . .
H12C H 0.2228 0.4958 0.7363 0.031 Uiso 1 1 calc R . .
H12D H 0.3977 0.5468 0.7561 0.031 Uiso 1 1 calc R . .
C13B C 0.472(2) 0.4482(5) 0.7686(2) 0.038(2) Uani 1 1 d . . .
H13C H 0.6327 0.4606 0.7790 0.046 Uiso 1 1 calc R . .
H13D H 0.3501 0.4460 0.7862 0.046 Uiso 1 1 calc R . .
C1'D C 0.4977(16) 0.3804(4) 0.7542(2) 0.0243(19) Uani 1 1 d . . .
C2'D C 0.6956(16) 0.3412(5) 0.7633(2) 0.028(2) Uani 1 1 d . . .
H2'D H 0.8180 0.3586 0.7781 0.033 Uiso 1 1 calc R . .
C3'D C 0.7226(16) 0.2778(5) 0.7518(2) 0.031(2) Uani 1 1 d . . .
H3'D H 0.8587 0.2515 0.7590 0.037 Uiso 1 1 calc R . .
C4'D C 0.5512(16) 0.2528(4) 0.7297(2) 0.0254(19) Uani 1 1 d . . .
C5'D C 0.3531(18) 0.2912(5) 0.7196(2) 0.038(2) Uani 1 1 d . . .
H5'D H 0.2348 0.2743 0.7041 0.045 Uiso 1 1 calc R . .
C6'D C 0.3265(16) 0.3539(5) 0.7319(2) 0.032(2) Uani 1 1 d . . .
H6'D H 0.1881 0.3796 0.7250 0.038 Uiso 1 1 calc R . .
O1B O 0.5570(13) 0.1906(3) 0.71637(17) 0.0411(18) Uani 1 1 d . . .
C14B C 0.7572(19) 0.1485(5) 0.7282(3) 0.041(3) Uani 1 1 d . . .
H14D H 0.9154 0.1700 0.7241 0.061 Uiso 1 1 calc R . .
H14E H 0.7495 0.1061 0.7166 0.061 Uiso 1 1 calc R . .
H14F H 0.7421 0.1410 0.7518 0.061 Uiso 1 1 calc R . .
C15B C 0.8681(16) 0.4813(4) 0.6617(2) 0.026(2) Uani 1 1 d . . .
O2B O 0.9186(12) 0.4455(3) 0.68476(15) 0.0369(16) Uani 1 1 d . . .
O3B O 0.9887(11) 0.4793(3) 0.63334(14) 0.0300(15) Uani 1 1 d . . .
C16B C 1.1831(16) 0.4310(5) 0.6322(2) 0.028(2) Uani 1 1 d . . .
H16D H 1.2919 0.4357 0.6517 0.042 Uiso 1 1 calc R . .
H16E H 1.2784 0.4379 0.6124 0.042 Uiso 1 1 calc R . .
H16F H 1.1114 0.3866 0.6318 0.042 Uiso 1 1 calc R . .
N1C N 0.2789(13) 0.9614(3) 0.46720(16) 0.0247(16) Uani 1 1 d . . .
N2C N 0.1462(13) 0.9653(3) 0.49577(17) 0.0276(17) Uani 1 1 d . . .
C3C C 0.2610(16) 1.0108(4) 0.5133(2) 0.029(2) Uani 1 1 d . . .
H3C H 0.2107 1.0240 0.5345 0.034 Uiso 1 1 calc R . .
C4C C 0.4700(16) 1.0390(4) 0.4974(2) 0.0254(19) Uani 1 1 d . . .
C5C C 0.6482(16) 1.0888(5) 0.5031(2) 0.030(2) Uani 1 1 d . . .
C6C C 0.8138(15) 1.0985(4) 0.4763(2) 0.0219(18) Uani 1 1 d . . .
C7C C 0.7903(17) 1.0587(4) 0.4480(2) 0.027(2) Uani 1 1 d . . .
H7C H 0.9064 1.0663 0.4313 0.033 Uiso 1 1 calc R . .
N8C N 0.6238(14) 1.0117(4) 0.44195(17) 0.0312(18) Uani 1 1 d . . .
C9C C 0.4727(16) 1.0036(4) 0.4673(2) 0.025(2) Uani 1 1 d . . .
C10C C 0.2057(17) 0.9165(4) 0.4405(2) 0.030(2) Uani 1 1 d . . .
H10E H 0.3087 0.9255 0.4213 0.036 Uiso 1 1 calc R . .
H10F H 0.0318 0.9255 0.4338 0.036 Uiso 1 1 calc R . .
C11C C 0.2315(14) 0.8436(4) 0.44987(19) 0.0284(19) Uani 1 1 d . . .
H11C H 0.0995 0.8325 0.4656 0.034 Uiso 1 1 calc R . .
Cl1C Cl 0.5268(4) 0.82818(12) 0.46977(6) 0.0397(6) Uani 1 1 d . . .
C1'E C 0.1934(16) 0.8016(4) 0.4195(2) 0.027(2) Uani 1 1 d . . .
C2'E C 0.0080(16) 0.7550(5) 0.4176(2) 0.032(2) Uani 1 1 d . . .
H2'E H -0.0919 0.7479 0.4361 0.038 Uiso 1 1 calc R . .
C3'E C -0.0358(19) 0.7177(5) 0.3889(2) 0.046(3) Uani 1 1 d . . .
H3'E H -0.1636 0.6856 0.3880 0.055 Uiso 1 1 calc R . .
C4'E C 0.1083(19) 0.7283(5) 0.3624(2) 0.042(3) Uani 1 1 d . . .
H4'E H 0.0765 0.7045 0.3427 0.051 Uiso 1 1 calc R . .
C5'E C 0.2968(19) 0.7726(5) 0.3641(2) 0.038(2) Uani 1 1 d . . .
H5'E H 0.3967 0.7792 0.3456 0.046 Uiso 1 1 calc R . .
C6'E C 0.3448(18) 0.8088(5) 0.3932(2) 0.036(2) Uani 1 1 d . . .
H6'E H 0.4816 0.8380 0.3946 0.043 Uiso 1 1 calc R . .
N3C N 0.6637(14) 1.1255(4) 0.53007(17) 0.0279(17) Uani 1 1 d . . .
H3C1 H 0.7790 1.1561 0.5303 0.033 Uiso 1 1 calc R . .
C12C C 0.5182(17) 1.1221(4) 0.5588(2) 0.027(2) Uani 1 1 d . . .
H12E H 0.3426 1.1160 0.5522 0.033 Uiso 1 1 calc R . .
H12F H 0.5329 1.1644 0.5710 0.033 Uiso 1 1 calc R . .
C13C C 0.6006(16) 1.0647(5) 0.5816(2) 0.031(2) Uani 1 1 d . . .
H13E H 0.6112 1.0240 0.5683 0.037 Uiso 1 1 calc R . .
H13F H 0.7685 1.0745 0.5905 0.037 Uiso 1 1 calc R . .
C1'F C 0.4369(18) 1.0514(5) 0.6098(2) 0.031(2) Uani 1 1 d . . .
C2'F C 0.4478(17) 1.0868(5) 0.6388(2) 0.027(2) Uani 1 1 d . . .
H2'F H 0.5701 1.1202 0.6413 0.033 Uiso 1 1 calc R . .
C3'F C 0.2904(17) 1.0763(5) 0.6645(2) 0.029(2) Uani 1 1 d . . .
H3'F H 0.3005 1.1030 0.6837 0.035 Uiso 1 1 calc R . .
C4'F C 0.1135(16) 1.0248(4) 0.6614(2) 0.026(2) Uani 1 1 d . . .
C5'F C 0.0950(16) 0.9882(5) 0.6331(2) 0.027(2) Uani 1 1 d . . .
H5'F H -0.0242 0.9540 0.6309 0.033 Uiso 1 1 calc R . .
C6'F C 0.2523(16) 1.0018(5) 0.60755(19) 0.0257(19) Uani 1 1 d . . .
H6'F H 0.2355 0.9769 0.5878 0.031 Uiso 1 1 calc R . .
O1C O -0.0277(11) 1.0148(3) 0.68845(14) 0.0310(15) Uani 1 1 d . . .
C14C C -0.1999(17) 0.9597(5) 0.6865(2) 0.040(3) Uani 1 1 d . . .
H14G H -0.3115 0.9654 0.6674 0.061 Uiso 1 1 calc R . .
H14H H -0.2961 0.9583 0.7065 0.061 Uiso 1 1 calc R . .
H14I H -0.1081 0.9183 0.6844 0.061 Uiso 1 1 calc R . .
C15C C 1.0094(16) 1.1477(5) 0.4782(2) 0.029(2) Uani 1 1 d . . .
O2C O 1.0445(11) 1.1856(3) 0.50126(15) 0.0325(15) Uani 1 1 d . . .
O3C O 1.1455(11) 1.1510(3) 0.45124(14) 0.0306(15) Uani 1 1 d . . .
C16C C 1.3435(15) 1.1991(5) 0.4513(2) 0.032(2) Uani 1 1 d . . .
H16G H 1.2752 1.2430 0.4466 0.049 Uiso 1 1 calc R . .
H16H H 1.4611 1.1874 0.4344 0.049 Uiso 1 1 calc R . .
H16I H 1.4282 1.1993 0.4729 0.049 Uiso 1 1 calc R . .
N1D N 0.0556(13) 1.0454(4) 0.15395(17) 0.0251(16) Uani 1 1 d . . .
N2D N -0.0431(14) 1.0444(4) 0.18440(18) 0.0337(19) Uani 1 1 d . . .
C3D C 0.0889(17) 1.0881(5) 0.2021(2) 0.032(2) Uani 1 1 d . . .
H3D H 0.0597 1.0978 0.2244 0.038 Uiso 1 1 calc R . .
C4D C 0.2814(16) 1.1190(4) 0.1835(2) 0.0236(19) Uani 1 1 d . . .
C5D C 0.4691(15) 1.1662(4) 0.18754(19) 0.0229(19) Uani 1 1 d . . .
C6D C 0.6170(16) 1.1757(4) 0.15925(19) 0.0218(18) Uani 1 1 d . . .
C7D C 0.5607(15) 1.1398(4) 0.1301(2) 0.0214(18) Uani 1 1 d . . .
H7D H 0.6610 1.1486 0.1119 0.026 Uiso 1 1 calc R . .
N8D N 0.3844(13) 1.0953(4) 0.12551(16) 0.0247(16) Uani 1 1 d . . .
C9D C 0.2510(15) 1.0869(5) 0.1532(2) 0.025(2) Uani 1 1 d . . .
C10D C -0.0402(16) 1.0048(4) 0.1279(2) 0.028(2) Uani 1 1 d . . .
H10G H 0.0483 1.0157 0.1077 0.033 Uiso 1 1 calc R . .
H10H H -0.2162 1.0162 0.1240 0.033 Uiso 1 1 calc R . .
C11D C -0.0206(15) 0.9301(4) 0.13381(18) 0.0249(18) Uani 1 1 d . . .
H11D H -0.1532 0.9159 0.1489 0.030 Uiso 1 1 calc R . .
Cl1D Cl 0.2774(4) 0.91111(13) 0.15245(5) 0.0360(6) Uani 1 1 d . . .
C1'G C -0.0553(15) 0.8950(4) 0.10097(19) 0.0198(18) Uani 1 1 d . . .
C2'G C -0.2697(15) 0.8557(4) 0.0959(2) 0.0264(19) Uani 1 1 d . . .
H2'G H -0.3829 0.8485 0.1130 0.032 Uiso 1 1 calc R . .
C3'G C -0.3064(16) 0.8281(4) 0.0648(2) 0.031(2) Uani 1 1 d . . .
H3'G H -0.4519 0.8032 0.0604 0.037 Uiso 1 1 calc R . .
C4'G C -0.1426(17) 0.8356(5) 0.0408(2) 0.033(2) Uani 1 1 d . . .
H4'G H -0.1716 0.8148 0.0201 0.039 Uiso 1 1 calc R . .
C5'G C 0.0713(16) 0.8742(5) 0.0460(2) 0.030(2) Uani 1 1 d . . .
H5'G H 0.1860 0.8804 0.0291 0.036 Uiso 1 1 calc R . .
C6'G C 0.1093(15) 0.9027(4) 0.0765(2) 0.028(2) Uani 1 1 d . . .
H6'G H 0.2536 0.9284 0.0805 0.033 Uiso 1 1 calc R . .
N3D N 0.5086(13) 1.1995(4) 0.21549(17) 0.0265(17) Uani 1 1 d . . .
H3D1 H 0.6479 1.2215 0.2177 0.032 Uiso 1 1 calc R . .
C12D C 0.3401(18) 1.2022(5) 0.2426(2) 0.034(2) Uani 1 1 d . . .
H12G H 0.3326 1.1584 0.2534 0.041 Uiso 1 1 calc R . .
H12H H 0.1723 1.2135 0.2342 0.041 Uiso 1 1 calc R . .
C13D C 0.4272(18) 1.2538(4) 0.2675(2) 0.028(2) Uani 1 1 d . . .
H13G H 0.3071 1.2559 0.2854 0.034 Uiso 1 1 calc R . .
H13H H 0.5874 1.2394 0.2774 0.034 Uiso 1 1 calc R . .
C1'H C 0.4575(15) 1.3221(4) 0.25345(19) 0.0217(18) Uani 1 1 d . . .
C2'H C 0.6576(17) 1.3615(4) 0.2614(2) 0.029(2) Uani 1 1 d . . .
H2'H H 0.7831 1.3435 0.2755 0.035 Uiso 1 1 calc R . .
C3'H C 0.6875(16) 1.4251(5) 0.2503(2) 0.031(2) Uani 1 1 d . . .
H3'H H 0.8294 1.4499 0.2569 0.037 Uiso 1 1 calc R . .
C4'H C 0.5085(16) 1.4528(4) 0.2295(2) 0.025(2) Uani 1 1 d . . .
C5'H C 0.3110(15) 1.4150(5) 0.2197(2) 0.027(2) Uani 1 1 d . . .
H5'H H 0.1922 1.4326 0.2045 0.033 Uiso 1 1 calc R . .
C6'H C 0.2804(16) 1.3515(4) 0.2315(2) 0.029(2) Uani 1 1 d . . .
H6'H H 0.1383 1.3270 0.2248 0.034 Uiso 1 1 calc R . .
O1D O 0.5210(12) 1.5164(3) 0.21688(16) 0.0358(16) Uani 1 1 d . . .
C14D C 0.729(2) 1.5563(5) 0.2262(3) 0.045(3) Uani 1 1 d . . .
H14J H 0.7409 1.5595 0.2502 0.067 Uiso 1 1 calc R . .
H14K H 0.7085 1.6006 0.2168 0.067 Uiso 1 1 calc R . .
H14L H 0.8795 1.5361 0.2180 0.067 Uiso 1 1 calc R . .
C15D C 0.8146(16) 1.2240(4) 0.1603(2) 0.0251(19) Uani 1 1 d . . .
O2D O 0.8701(12) 1.2595(3) 0.18427(14) 0.0332(15) Uani 1 1 d . . .
O3D O 0.9351(11) 1.2295(3) 0.13228(14) 0.0302(15) Uani 1 1 d . . .
C16D C 1.1343(16) 1.2773(5) 0.1317(2) 0.031(2) Uani 1 1 d . . .
H16J H 1.0654 1.3219 0.1297 0.046 Uiso 1 1 calc R . .
H16K H 1.2385 1.2682 0.1130 0.046 Uiso 1 1 calc R . .
H16L H 1.2335 1.2739 0.1522 0.046 Uiso 1 1 calc R . .

loop_
_atom_site_aniso_label
_atom_site_aniso_U_11
_atom_site_aniso_U_22
_atom_site_aniso_U_33
_atom_site_aniso_U_23
_atom_site_aniso_U_13
_atom_site_aniso_U_12
N1A 0.029(4) 0.029(4) 0.027(4) 0.000(3) 0.002(3) 0.005(3)
N2A 0.038(5) 0.026(4) 0.030(4) 0.002(3) -0.008(4) -0.006(3)
C3A 0.034(5) 0.023(5) 0.026(5) -0.009(4) 0.007(4) 0.001(4)
C4A 0.029(5) 0.018(4) 0.020(4) -0.001(3) -0.002(3) -0.002(4)
C5A 0.040(5) 0.012(4) 0.017(4) -0.003(3) -0.003(4) 0.008(4)
C6A 0.032(5) 0.022(5) 0.023(4) -0.003(4) 0.006(4) -0.008(4)
C7A 0.030(5) 0.023(5) 0.015(4) -0.006(3) 0.009(3) -0.010(4)
N8A 0.024(4) 0.027(4) 0.027(4) -0.006(3) 0.006(3) 0.003(3)
C9A 0.031(5) 0.025(5) 0.035(5) 0.007(4) 0.000(4) 0.002(4)
C10A 0.036(5) 0.018(4) 0.019(4) -0.002(3) -0.007(4) -0.007(4)
C11A 0.038(5) 0.024(5) 0.028(4) -0.002(4) 0.000(4) -0.005(4)
Cl1A 0.0439(14) 0.0326(13) 0.0298(12) -0.0050(10) -0.0063(10) -0.0064(11)
C1'A 0.026(4) 0.029(5) 0.020(4) 0.005(4) 0.007(3) -0.005(4)
C2'A 0.042(6) 0.028(5) 0.025(4) -0.005(4) 0.010(4) -0.007(4)
C3'A 0.037(5) 0.026(5) 0.024(5) 0.002(4) 0.004(4) -0.004(4)
C4'A 0.029(5) 0.034(6) 0.040(5) 0.008(4) -0.016(4) -0.001(4)
C5'A 0.039(6) 0.035(6) 0.035(5) 0.008(4) 0.005(4) -0.004(5)
C6'A 0.023(4) 0.033(5) 0.031(5) 0.006(4) 0.001(4) 0.004(4)
N3A 0.037(4) 0.032(4) 0.013(4) -0.002(3) 0.004(3) 0.005(3)
C12A 0.028(5) 0.019(5) 0.022(4) 0.001(4) 0.004(4) 0.001(4)
C13A 0.028(5) 0.037(6) 0.021(4) 0.002(4) -0.003(4) -0.005(4)
C1'B 0.024(4) 0.020(4) 0.020(4) -0.008(3) -0.004(3) -0.002(4)
C2'B 0.030(5) 0.022(5) 0.030(5) 0.003(4) -0.011(4) 0.003(4)
C3'B 0.036(5) 0.036(6) 0.021(5) 0.009(4) -0.010(4) -0.002(4)
C4'B 0.032(5) 0.022(5) 0.023(4) -0.004(4) 0.011(4) -0.006(4)
C5'B 0.027(5) 0.033(6) 0.031(5) 0.003(4) -0.001(4) 0.001(4)
C6'B 0.031(5) 0.022(5) 0.020(4) 0.006(4) 0.002(4) -0.012(4)
O1A 0.032(4) 0.034(4) 0.025(3) 0.007(3) 0.011(3) 0.000(3)
C14A 0.048(6) 0.031(6) 0.030(5) -0.007(4) 0.012(5) 0.006(5)
C15A 0.025(5) 0.029(5) 0.022(4) -0.001(4) 0.006(4) -0.008(4)
O2A 0.037(4) 0.030(4) 0.033(4) 0.003(3) 0.005(3) 0.007(3)
O3A 0.028(3) 0.031(4) 0.041(4) -0.004(3) 0.009(3) 0.006(3)
C16A 0.024(5) 0.023(5) 0.046(6) -0.011(4) 0.007(4) -0.003(4)
N1B 0.030(4) 0.030(4) 0.020(4) 0.004(3) 0.001(3) 0.004(3)
N2B 0.039(4) 0.029(4) 0.015(3) 0.005(3) 0.011(3) 0.005(4)
C3B 0.040(5) 0.024(5) 0.029(5) 0.002(4) 0.015(4) 0.000(4)
C4B 0.037(5) 0.015(4) 0.019(4) 0.000(3) 0.002(4) -0.005(4)
C5B 0.032(5) 0.025(5) 0.021(4) -0.015(4) -0.007(4) -0.012(4)
C6B 0.028(5) 0.015(4) 0.029(5) -0.001(3) 0.000(4) 0.007(4)
C7B 0.028(5) 0.029(5) 0.021(4) -0.002(4) 0.003(4) 0.009(4)
N8B 0.027(4) 0.033(4) 0.023(4) -0.002(3) 0.008(3) 0.005(3)
C9B 0.026(5) 0.019(4) 0.028(5) 0.002(4) 0.005(4) -0.001(4)
C10B 0.039(6) 0.038(6) 0.021(4) -0.001(4) -0.004(4) -0.001(4)
C11B 0.026(4) 0.034(5) 0.014(4) -0.002(3) 0.006(3) 0.005(4)
Cl1B 0.0400(13) 0.0315(13) 0.0287(11) 0.0006(10) -0.0039(10) -0.0006(11)
C1'C 0.018(4) 0.023(5) 0.028(4) -0.004(4) -0.002(3) 0.003(4)
C2'C 0.021(4) 0.028(5) 0.029(4) -0.008(4) 0.007(3) -0.005(4)
C3'C 0.031(5) 0.018(5) 0.043(6) -0.007(4) -0.013(4) 0.004(4)
C4'C 0.048(6) 0.025(5) 0.036(6) 0.006(4) -0.016(5) 0.009(4)
C5'C 0.047(6) 0.019(5) 0.030(5) 0.013(4) 0.000(4) 0.001(4)
C6'C 0.024(4) 0.029(5) 0.030(4) 0.009(4) 0.007(4) -0.004(4)
N3B 0.040(4) 0.036(5) 0.017(4) 0.004(3) 0.003(3) 0.010(4)
C12B 0.026(5) 0.038(5) 0.012(4) 0.006(4) 0.000(3) -0.005(4)
C13B 0.059(7) 0.034(6) 0.022(5) 0.008(4) 0.001(4) 0.010(5)
C1'D 0.035(5) 0.018(4) 0.021(4) 0.002(3) 0.003(4) 0.001(4)
C2'D 0.032(5) 0.028(5) 0.022(4) 0.011(4) -0.007(4) 0.010(4)
C3'D 0.026(5) 0.034(5) 0.033(5) 0.003(4) -0.002(4) 0.015(4)
C4'D 0.031(5) 0.022(5) 0.023(4) -0.003(4) 0.001(4) 0.000(4)
C5'D 0.041(6) 0.040(6) 0.033(5) -0.002(4) -0.007(4) 0.001(5)
C6'D 0.029(5) 0.036(6) 0.030(5) 0.010(4) 0.002(4) 0.005(4)
O1B 0.049(4) 0.031(4) 0.044(4) -0.014(3) -0.004(3) 0.006(3)
C14B 0.044(6) 0.030(6) 0.049(6) -0.007(5) 0.003(5) -0.002(5)
C15B 0.026(5) 0.031(5) 0.022(4) -0.008(4) -0.006(4) -0.005(4)
O2B 0.036(4) 0.043(4) 0.032(4) 0.006(3) 0.003(3) 0.015(3)
O3B 0.032(3) 0.034(4) 0.025(3) 0.006(3) 0.010(3) 0.003(3)
C16B 0.027(5) 0.032(5) 0.025(5) -0.005(4) -0.006(4) 0.010(4)
N1C 0.032(4) 0.021(4) 0.021(4) 0.001(3) 0.000(3) -0.001(3)
N2C 0.039(4) 0.020(4) 0.024(4) -0.003(3) 0.007(3) -0.005(3)
C3C 0.040(5) 0.021(5) 0.025(4) 0.001(4) 0.002(4) 0.006(4)
C4C 0.027(5) 0.021(5) 0.029(5) -0.002(4) 0.011(4) 0.001(4)
C5C 0.026(5) 0.035(6) 0.030(5) 0.013(4) 0.003(4) 0.010(4)
C6C 0.024(4) 0.019(4) 0.024(4) 0.001(3) 0.011(3) -0.001(4)
C7C 0.034(5) 0.030(5) 0.018(4) 0.010(4) 0.007(4) 0.003(4)
N8C 0.038(4) 0.034(5) 0.023(4) -0.012(3) 0.004(3) -0.007(4)
C9C 0.037(5) 0.021(5) 0.016(4) 0.001(3) 0.001(4) -0.005(4)
C10C 0.035(5) 0.022(5) 0.032(5) -0.012(4) -0.002(4) -0.007(4)
C11C 0.015(4) 0.040(5) 0.030(4) -0.003(4) 0.000(3) 0.000(4)
Cl1C 0.0354(13) 0.0460(15) 0.0370(13) -0.0081(11) -0.0084(10) 0.0100(11)
C1'E 0.030(5) 0.026(5) 0.025(4) 0.007(4) 0.000(4) 0.007(4)
C2'E 0.026(5) 0.035(6) 0.034(5) 0.004(4) 0.012(4) 0.001(4)
C3'E 0.043(6) 0.048(7) 0.045(6) -0.020(5) -0.003(5) -0.007(5)
C4'E 0.046(6) 0.050(7) 0.031(5) -0.018(5) -0.011(5) 0.001(5)
C5'E 0.046(6) 0.039(6) 0.030(5) -0.006(4) 0.012(4) 0.003(5)
C6'E 0.048(6) 0.034(5) 0.026(5) -0.007(4) 0.009(4) -0.015(5)
N3C 0.035(4) 0.023(4) 0.026(4) -0.002(3) 0.002(3) -0.010(3)
C12C 0.043(5) 0.007(4) 0.032(5) 0.000(3) -0.004(4) 0.009(4)
C13C 0.028(5) 0.037(6) 0.026(5) 0.002(4) -0.005(4) 0.002(4)
C1'F 0.040(5) 0.029(5) 0.026(5) 0.012(4) 0.003(4) 0.007(4)
C2'F 0.037(5) 0.028(5) 0.017(4) -0.008(4) 0.003(4) 0.005(4)
C3'F 0.037(5) 0.026(5) 0.026(5) 0.007(4) 0.006(4) 0.007(4)
C4'F 0.026(5) 0.028(5) 0.026(5) 0.003(4) 0.007(4) 0.009(4)
C5'F 0.032(5) 0.026(5) 0.023(5) 0.003(4) 0.000(4) 0.001(4)
C6'F 0.032(5) 0.031(5) 0.014(4) 0.000(4) 0.003(4) 0.001(4)
O1C 0.035(4) 0.034(4) 0.024(3) 0.007(3) 0.008(3) -0.007(3)
C14C 0.029(5) 0.049(7) 0.043(6) 0.005(5) 0.013(4) -0.002(5)
C15C 0.030(5) 0.038(6) 0.020(4) -0.001(4) -0.006(4) -0.002(4)
O2C 0.039(4) 0.033(4) 0.025(3) 0.000(3) 0.009(3) -0.006(3)
O3C 0.035(4) 0.032(4) 0.026(3) 0.002(3) 0.008(3) -0.009(3)
C16C 0.017(4) 0.046(6) 0.035(5) 0.004(4) 0.007(4) -0.006(4)
N1D 0.032(4) 0.021(4) 0.023(4) -0.004(3) 0.007(3) 0.003(3)
N2D 0.043(5) 0.031(4) 0.027(4) -0.006(3) -0.006(4) -0.010(4)
C3D 0.040(6) 0.037(6) 0.018(4) -0.001(4) 0.001(4) 0.003(5)
C4D 0.030(5) 0.015(4) 0.027(4) -0.004(3) 0.003(4) -0.004(4)
C5D 0.026(5) 0.027(5) 0.016(4) -0.005(3) -0.002(3) 0.002(4)
C6D 0.030(5) 0.022(5) 0.014(4) 0.007(3) -0.002(3) 0.001(4)
C7D 0.020(4) 0.024(5) 0.021(4) 0.005(3) 0.004(3) 0.007(4)
N8D 0.028(4) 0.023(4) 0.023(4) -0.008(3) -0.001(3) 0.002(3)
C9D 0.020(4) 0.031(5) 0.023(5) 0.005(4) 0.004(4) 0.004(4)
C10D 0.031(5) 0.024(5) 0.028(5) -0.009(4) 0.005(4) -0.009(4)
C11D 0.028(5) 0.023(5) 0.024(4) -0.003(3) 0.004(3) 0.001(3)
Cl1D 0.0421(13) 0.0402(14) 0.0251(11) -0.0056(10) -0.0074(10) 0.0099(12)
C1'G 0.028(5) 0.010(4) 0.022(4) -0.003(3) -0.005(3) 0.003(3)
C2'G 0.021(4) 0.028(5) 0.030(5) 0.013(4) 0.005(4) 0.004(4)
C3'G 0.028(5) 0.031(5) 0.033(5) -0.005(4) -0.006(4) -0.001(4)
C4'G 0.044(6) 0.032(5) 0.022(4) -0.003(4) -0.001(4) 0.010(5)
C5'G 0.025(5) 0.038(5) 0.027(5) -0.006(4) 0.002(4) 0.003(4)
C6'G 0.027(5) 0.024(5) 0.032(5) -0.007(4) 0.003(4) 0.006(4)
N3D 0.022(4) 0.031(4) 0.027(4) -0.002(3) 0.006(3) -0.005(3)
C12D 0.038(5) 0.024(5) 0.040(5) -0.008(4) 0.003(4) -0.016(4)
C13D 0.039(5) 0.024(5) 0.021(4) 0.008(4) 0.000(4) -0.001(4)
C1'H 0.027(4) 0.018(4) 0.021(4) 0.002(3) 0.002(3) 0.002(4)
C2'H 0.042(6) 0.026(5) 0.019(4) 0.004(4) -0.004(4) 0.002(4)
C3'H 0.027(5) 0.035(6) 0.031(5) 0.007(4) 0.003(4) -0.007(4)
C4'H 0.025(5) 0.026(5) 0.025(4) 0.006(4) 0.005(4) -0.002(4)
C5'H 0.022(4) 0.034(5) 0.025(4) -0.005(4) -0.017(4) 0.010(4)
C6'H 0.023(4) 0.023(5) 0.040(5) 0.009(4) 0.001(4) -0.002(4)
O1D 0.039(4) 0.030(4) 0.039(4) 0.001(3) -0.001(3) -0.006(3)
C14D 0.061(7) 0.037(6) 0.037(6) 0.001(5) 0.013(5) -0.005(5)
C15D 0.028(5) 0.025(5) 0.023(4) -0.003(4) 0.007(4) -0.002(4)
O2D 0.038(4) 0.038(4) 0.024(3) -0.008(3) 0.005(3) -0.007(3)
O3D 0.027(3) 0.035(4) 0.028(3) 0.003(3) -0.001(3) 0.003(3)
C16D 0.029(5) 0.028(5) 0.034(5) 0.007(4) 0.004(4) -0.001(4)

loop_
_atom_type_symbol
_atom_type_description
_atom_type_scat_dispersion_real
_atom_type_scat_dispersion_imag
_atom_type_scat_source
C C 0.0033 0.0016 'International Tables Vol C Tables 4.2.6.8 and 6.1.1.4'
H H 0.0000 0.0000 'International Tables Vol C Tables 4.2.6.8 and 6.1.1.4'
N N 0.0061 0.0033 'International Tables Vol C Tables 4.2.6.8 and 6.1.1.4'
O O 0.0106 0.0060 'International Tables Vol C Tables 4.2.6.8 and 6.1.1.4'
Cl Cl 0.1484 0.1585 'International Tables Vol C Tables 4.2.6.8 and 6.1.1.4'

loop_
_geom_angle_atom_site_label_1
_geom_angle_atom_site_label_2
_geom_angle_atom_site_label_3
_geom_angle
_geom_angle_site_symmetry_1
_geom_angle_site_symmetry_3
_geom_angle_publ_flag
N2A N1A C9A 110.0(7) . . ?
N2A N1A C10A 119.8(7) . . ?
C9A N1A C10A 129.7(8) . . ?
C3A N2A N1A 106.9(7) . . ?
N2A C3A C4A 110.8(8) . . ?
N2A C3A H3A 124.6 . . ?
C4A C3A H3A 124.6 . . ?
C9A C4A C3A 104.4(8) . . ?
C9A C4A C5A 117.0(8) . . ?
C3A C4A C5A 138.5(8) . . ?
N3A C5A C6A 121.1(8) . . ?
N3A C5A C4A 123.8(8) . . ?
C6A C5A C4A 115.0(7) . . ?
C7A C6A C5A 119.4(8) . . ?
C7A C6A C15A 121.2(8) . . ?
C5A C6A C15A 119.4(8) . . ?
N8A C7A C6A 127.4(8) . . ?
N8A C7A H7A 116.3 . . ?
C6A C7A H7A 116.3 . . ?
C7A N8A C9A 110.4(7) . . ?
N8A C9A N1A 121.3(8) . . ?
N8A C9A C4A 130.8(8) . . ?
N1A C9A C4A 107.9(8) . . ?
N1A C10A C11A 116.0(7) . . ?
N1A C10A H10A 108.3 . . ?
C11A C10A H10A 108.3 . . ?
N1A C10A H10B 108.3 . . ?
C11A C10A H10B 108.3 . . ?
H10A C10A H10B 107.4 . . ?
C1'A C11A C10A 110.4(7) . . ?
C1'A C11A Cl1A 110.8(6) . . ?
C10A C11A Cl1A 111.4(6) . . ?
C1'A C11A H11A 108.0 . . ?
C10A C11A H11A 108.0 . . ?
Cl1A C11A H11A 108.0 . . ?
C2'A C1'A C6'A 119.6(8) . . ?
C2'A C1'A C11A 120.1(7) . . ?
C6'A C1'A C11A 120.1(8) . . ?
C1'A C2'A C3'A 118.7(8) . . ?
C1'A C2'A H2'A 120.6 . . ?
C3'A C2'A H2'A 120.6 . . ?
C4'A C3'A C2'A 121.2(9) . . ?
C4'A C3'A H3'A 119.4 . . ?
C2'A C3'A H3'A 119.4 . . ?
C3'A C4'A C5'A 119.6(9) . . ?
C3'A C4'A H4'A 120.2 . . ?
C5'A C4'A H4'A 120.2 . . ?
C6'A C5'A C4'A 119.2(9) . . ?
C6'A C5'A H5'A 120.4 . . ?
C4'A C5'A H5'A 120.4 . . ?
C5'A C6'A C1'A 121.6(8) . . ?
C5'A C6'A H6'A 119.2 . . ?
C1'A C6'A H6'A 119.2 . . ?
C5A N3A C12A 124.3(7) . . ?
C5A N3A H3A1 117.9 . . ?
C12A N3A H3A1 117.9 . . ?
N3A C12A C13A 111.7(7) . . ?
N3A C12A H12A 109.3 . . ?
C13A C12A H12A 109.3 . . ?
N3A C12A H12B 109.3 . . ?
C13A C12A H12B 109.3 . . ?
H12A C12A H12B 107.9 . . ?
C1'B C13A C12A 112.9(7) . . ?
C1'B C13A H13A 109.0 . . ?
C12A C13A H13A 109.0 . . ?
C1'B C13A H13B 109.0 . . ?
C12A C13A H13B 109.0 . . ?
H13A C13A H13B 107.8 . . ?
C6'B C1'B C2'B 116.1(8) . . ?
C6'B C1'B C13A 121.7(8) . . ?
C2'B C1'B C13A 122.3(8) . . ?
C3'B C2'B C1'B 121.5(8) . . ?
C3'B C2'B H2'B 119.3 . . ?
C1'B C2'B H2'B 119.3 . . ?
C4'B C3'B C2'B 120.9(8) . . ?
C4'B C3'B H3'B 119.5 . . ?
C2'B C3'B H3'B 119.5 . . ?
C3'B C4'B O1A 117.8(8) . . ?
C3'B C4'B C5'B 118.9(8) . . ?
O1A C4'B C5'B 123.3(8) . . ?
C6'B C5'B C4'B 119.8(8) . . ?
C6'B C5'B H5'B 120.1 . . ?
C4'B C5'B H5'B 120.1 . . ?
C5'B C6'B C1'B 122.7(8) . . ?
C5'B C6'B H6'B 118.7 . . ?
C1'B C6'B H6'B 118.7 . . ?
C4'B O1A C14A 119.2(7) . . ?
O1A C14A H14A 109.5 . . ?
O1A C14A H14B 109.5 . . ?
H14A C14A H14B 109.5 . . ?
O1A C14A H14C 109.5 . . ?
H14A C14A H14C 109.5 . . ?
H14B C14A H14C 109.5 . . ?
O2A C15A O3A 123.6(8) . . ?
O2A C15A C6A 126.1(8) . . ?
O3A C15A C6A 110.4(7) . . ?
C15A O3A C16A 114.4(7) . . ?
O3A C16A H16A 109.5 . . ?
O3A C16A H16B 109.5 . . ?
H16A C16A H16B 109.5 . . ?
O3A C16A H16C 109.5 . . ?
H16A C16A H16C 109.5 . . ?
H16B C16A H16C 109.5 . . ?
C9B N1B N2B 113.2(7) . . ?
C9B N1B C10B 126.1(8) . . ?
N2B N1B C10B 120.3(7) . . ?
C3B N2B N1B 104.9(7) . . ?
N2B C3B C4B 112.2(8) . . ?
N2B C3B H3B 123.9 . . ?
C4B C3B H3B 123.9 . . ?
C9B C4B C5B 117.1(8) . . ?
C9B C4B C3B 104.4(8) . . ?
C5B C4B C3B 138.4(8) . . ?
N3B C5B C6B 122.4(8) . . ?
N3B C5B C4B 122.2(8) . . ?
C6B C5B C4B 115.1(8) . . ?
C7B C6B C5B 120.8(8) . . ?
C7B C6B C15B 118.8(8) . . ?
C5B C6B C15B 120.4(8) . . ?
N8B C7B C6B 125.1(8) . . ?
N8B C7B H7B 117.4 . . ?
C6B C7B H7B 117.4 . . ?
C7B N8B C9B 113.0(7) . . ?
N8B C9B N1B 126.1(8) . . ?
N8B C9B C4B 128.7(8) . . ?
N1B C9B C4B 105.2(7) . . ?
N1B C10B C11B 113.1(7) . . ?
N1B C10B H10C 109.0 . . ?
C11B C10B H10C 109.0 . . ?
N1B C10B H10D 109.0 . . ?
C11B C10B H10D 109.0 . . ?
H10C C10B H10D 107.8 . . ?
C1'C C11B C10B 110.4(7) . . ?
C1'C C11B Cl1B 111.2(6) . . ?
C10B C11B Cl1B 110.0(5) . . ?
C1'C C11B H11B 108.4 . . ?
C10B C11B H11B 108.4 . . ?
Cl1B C11B H11B 108.4 . . ?
C2'C C1'C C6'C 116.3(8) . . ?
C2'C C1'C C11B 122.4(8) . . ?
C6'C C1'C C11B 121.3(7) . . ?
C3'C C2'C C1'C 122.5(8) . . ?
C3'C C2'C H2'C 118.8 . . ?
C1'C C2'C H2'C 118.8 . . ?
C2'C C3'C C4'C 119.1(8) . . ?
C2'C C3'C H3'C 120.4 . . ?
C4'C C3'C H3'C 120.4 . . ?
C5'C C4'C C3'C 119.3(8) . . ?
C5'C C4'C H4'C 120.4 . . ?
C3'C C4'C H4'C 120.4 . . ?
C4'C C5'C C6'C 121.5(9) . . ?
C4'C C5'C H5'C 119.3 . . ?
C6'C C5'C H5'C 119.3 . . ?
C5'C C6'C C1'C 121.3(8) . . ?
C5'C C6'C H6'C 119.3 . . ?
C1'C C6'C H6'C 119.3 . . ?
C5B N3B C12B 124.8(8) . . ?
C5B N3B H3B1 117.6 . . ?
C12B N3B H3B1 117.6 . . ?
N3B C12B C13B 109.1(7) . . ?
N3B C12B H12C 109.9 . . ?
C13B C12B H12C 109.9 . . ?
N3B C12B H12D 109.9 . . ?
C13B C12B H12D 109.9 . . ?
H12C C12B H12D 108.3 . . ?
C1'D C13B C12B 116.5(7) . . ?
C1'D C13B H13C 108.2 . . ?
C12B C13B H13C 108.2 . . ?
C1'D C13B H13D 108.2 . . ?
C12B C13B H13D 108.2 . . ?
H13C C13B H13D 107.3 . . ?
C2'D C1'D C6'D 117.1(8) . . ?
C2'D C1'D C13B 120.1(8) . . ?
C6'D C1'D C13B 122.9(8) . . ?
C1'D C2'D C3'D 122.3(8) . . ?
C1'D C2'D H2'D 118.8 . . ?
C3'D C2'D H2'D 118.8 . . ?
C4'D C3'D C2'D 119.4(8) . . ?
C4'D C3'D H3'D 120.3 . . ?
C2'D C3'D H3'D 120.3 . . ?
C3'D C4'D O1B 125.1(8) . . ?
C3'D C4'D C5'D 119.7(8) . . ?
O1B C4'D C5'D 115.2(8) . . ?
C6'D C5'D C4'D 120.1(9) . . ?
C6'D C5'D H5'D 120.0 . . ?
C4'D C5'D H5'D 120.0 . . ?
C5'D C6'D C1'D 121.4(9) . . ?
C5'D C6'D H6'D 119.3 . . ?
C1'D C6'D H6'D 119.3 . . ?
C4'D O1B C14B 115.7(7) . . ?
O1B C14B H14D 109.5 . . ?
O1B C14B H14E 109.5 . . ?
H14D C14B H14E 109.5 . . ?
O1B C14B H14F 109.5 . . ?
H14D C14B H14F 109.5 . . ?
H14E C14B H14F 109.5 . . ?
O2B C15B O3B 122.9(8) . . ?
O2B C15B C6B 124.0(8) . . ?
O3B C15B C6B 113.0(7) . . ?
C15B O3B C16B 115.0(7) . . ?
O3B C16B H16D 109.5 . . ?
O3B C16B H16E 109.5 . . ?
H16D C16B H16E 109.5 . . ?
O3B C16B H16F 109.5 . . ?
H16D C16B H16F 109.5 . . ?
H16E C16B H16F 109.5 . . ?
C9C N1C N2C 112.6(7) . . ?
C9C N1C C10C 126.0(7) . . ?
N2C N1C C10C 121.5(7) . . ?
C3C N2C N1C 104.2(7) . . ?
N2C C3C C4C 113.7(8) . . ?
N2C C3C H3C 123.2 . . ?
C4C C3C H3C 123.2 . . ?
C5C C4C C9C 118.6(8) . . ?
C5C C4C C3C 138.9(8) . . ?
C9C C4C C3C 102.5(8) . . ?
N3C C5C C4C 124.3(8) . . ?
N3C C5C C6C 121.5(8) . . ?
C4C C5C C6C 114.2(8) . . ?
C7C C6C C5C 119.8(8) . . ?
C7C C6C C15C 118.9(8) . . ?
C5C C6C C15C 121.3(8) . . ?
N8C C7C C6C 127.2(8) . . ?
N8C C7C H7C 116.4 . . ?
C6C C7C H7C 116.4 . . ?
C7C N8C C9C 111.8(7) . . ?
N8C C9C N1C 124.4(8) . . ?
N8C C9C C4C 128.4(8) . . ?
N1C C9C C4C 107.0(7) . . ?
N1C C10C C11C 113.0(7) . . ?
N1C C10C H10E 109.0 . . ?
C11C C10C H10E 109.0 . . ?
N1C C10C H10F 109.0 . . ?
C11C C10C H10F 109.0 . . ?
H10E C10C H10F 107.8 . . ?
C1'E C11C C10C 109.1(7) . . ?
C1'E C11C Cl1C 111.8(6) . . ?
C10C C11C Cl1C 110.7(6) . . ?
C1'E C11C H11C 108.4 . . ?
C10C C11C H11C 108.4 . . ?
Cl1C C11C H11C 108.4 . . ?
C6'E C1'E C2'E 118.7(8) . . ?
C6'E C1'E C11C 120.5(8) . . ?
C2'E C1'E C11C 120.8(8) . . ?
C1'E C2'E C3'E 121.2(9) . . ?
C1'E C2'E H2'E 119.4 . . ?
C3'E C2'E H2'E 119.4 . . ?
C4'E C3'E C2'E 119.0(10) . . ?
C4'E C3'E H3'E 120.5 . . ?
C2'E C3'E H3'E 120.5 . . ?
C5'E C4'E C3'E 120.7(9) . . ?
C5'E C4'E H4'E 119.6 . . ?
C3'E C4'E H4'E 119.6 . . ?
C4'E C5'E C6'E 120.3(10) . . ?
C4'E C5'E H5'E 119.8 . . ?
C6'E C5'E H5'E 119.8 . . ?
C1'E C6'E C5'E 119.9(9) . . ?
C1'E C6'E H6'E 120.0 . . ?
C5'E C6'E H6'E 120.0 . . ?
C5C N3C C12C 128.8(8) . . ?
C5C N3C H3C1 115.6 . . ?
C12C N3C H3C1 115.6 . . ?
N3C C12C C13C 111.8(7) . . ?
N3C C12C H12E 109.3 . . ?
C13C C12C H12E 109.3 . . ?
N3C C12C H12F 109.3 . . ?
C13C C12C H12F 109.3 . . ?
H12E C12C H12F 107.9 . . ?
C1'F C13C C12C 115.3(8) . . ?
C1'F C13C H13E 108.4 . . ?
C12C C13C H13E 108.4 . . ?
C1'F C13C H13F 108.4 . . ?
C12C C13C H13F 108.4 . . ?
H13E C13C H13F 107.5 . . ?
C2'F C1'F C6'F 115.7(8) . . ?
C2'F C1'F C13C 123.4(9) . . ?
C6'F C1'F C13C 120.8(8) . . ?
C1'F C2'F C3'F 123.7(9) . . ?
C1'F C2'F H2'F 118.2 . . ?
C3'F C2'F H2'F 118.2 . . ?
C2'F C3'F C4'F 118.5(9) . . ?
C2'F C3'F H3'F 120.8 . . ?
C4'F C3'F H3'F 120.8 . . ?
O1C C4'F C5'F 124.4(8) . . ?
O1C C4'F C3'F 115.5(8) . . ?
C5'F C4'F C3'F 120.2(8) . . ?
C4'F C5'F C6'F 119.3(9) . . ?
C4'F C5'F H5'F 120.3 . . ?
C6'F C5'F H5'F 120.3 . . ?
C5'F C6'F C1'F 122.6(8) . . ?
C5'F C6'F H6'F 118.7 . . ?
C1'F C6'F H6'F 118.7 . . ?
C4'F O1C C14C 116.3(7) . . ?
O1C C14C H14G 109.5 . . ?
O1C C14C H14H 109.5 . . ?
H14G C14C H14H 109.5 . . ?
O1C C14C H14I 109.5 . . ?
H14G C14C H14I 109.5 . . ?
H14H C14C H14I 109.5 . . ?
O2C C15C O3C 121.3(8) . . ?
O2C C15C C6C 124.6(8) . . ?
O3C C15C C6C 114.0(7) . . ?
C15C O3C C16C 117.2(7) . . ?
O3C C16C H16G 109.5 . . ?
O3C C16C H16H 109.5 . . ?
H16G C16C H16H 109.5 . . ?
O3C C16C H16I 109.5 . . ?
H16G C16C H16I 109.5 . . ?
H16H C16C H16I 109.5 . . ?
C9D N1D N2D 110.9(7) . . ?
C9D N1D C10D 127.6(7) . . ?
N2D N1D C10D 121.5(7) . . ?
C3D N2D N1D 105.2(7) . . ?
N2D C3D C4D 112.9(8) . . ?
N2D C3D H3D 123.6 . . ?
C4D C3D H3D 123.6 . . ?
C9D C4D C5D 119.2(8) . . ?
C9D C4D C3D 100.9(7) . . ?
C5D C4D C3D 139.9(8) . . ?
N3D C5D C4D 122.9(8) . . ?
N3D C5D C6D 122.4(8) . . ?
C4D C5D C6D 114.7(7) . . ?
C7D C6D C5D 119.4(8) . . ?
C7D C6D C15D 120.9(8) . . ?
C5D C6D C15D 119.7(7) . . ?
N8D C7D C6D 127.3(8) . . ?
N8D C7D H7D 116.3 . . ?
C6D C7D H7D 116.3 . . ?
C7D N8D C9D 111.3(7) . . ?
N1D C9D N8D 121.8(8) . . ?
N1D C9D C4D 110.0(7) . . ?
N8D C9D C4D 128.1(8) . . ?
N1D C10D C11D 115.4(7) . . ?
N1D C10D H10G 108.4 . . ?
C11D C10D H10G 108.4 . . ?
N1D C10D H10H 108.4 . . ?
C11D C10D H10H 108.4 . . ?
H10G C10D H10H 107.5 . . ?
C1'G C11D C10D 108.4(6) . . ?
C1'G C11D Cl1D 111.0(5) . . ?
C10D C11D Cl1D 109.4(6) . . ?
C1'G C11D H11D 109.4 . . ?
C10D C11D H11D 109.4 . . ?
Cl1D C11D H11D 109.4 . . ?
C6'G C1'G C2'G 120.5(7) . . ?
C6'G C1'G C11D 121.5(7) . . ?
C2'G C1'G C11D 118.0(7) . . ?
C3'G C2'G C1'G 116.9(8) . . ?
C3'G C2'G H2'G 121.6 . . ?
C1'G C2'G H2'G 121.6 . . ?
C4'G C3'G C2'G 122.3(8) . . ?
C4'G C3'G H3'G 118.8 . . ?
C2'G C3'G H3'G 118.8 . . ?
C3'G C4'G C5'G 120.5(8) . . ?
C3'G C4'G H4'G 119.7 . . ?
C5'G C4'G H4'G 119.7 . . ?
C6'G C5'G C4'G 118.0(9) . . ?
C6'G C5'G H5'G 121.0 . . ?
C4'G C5'G H5'G 121.0 . . ?
C1'G C6'G C5'G 121.7(8) . . ?
C1'G C6'G H6'G 119.1 . . ?
C5'G C6'G H6'G 119.1 . . ?
C5D N3D C12D 125.3(7) . . ?
C5D N3D H3D1 117.4 . . ?
C12D N3D H3D1 117.4 . . ?
N3D C12D C13D 110.0(7) . . ?
N3D C12D H12G 109.7 . . ?
C13D C12D H12G 109.7 . . ?
N3D C12D H12H 109.7 . . ?
C13D C12D H12H 109.7 . . ?
H12G C12D H12H 108.2 . . ?
C1'H C13D C12D 114.3(7) . . ?
C1'H C13D H13G 108.7 . . ?
C12D C13D H13G 108.7 . . ?
C1'H C13D H13H 108.7 . . ?
C12D C13D H13H 108.7 . . ?
H13G C13D H13H 107.6 . . ?
C2'H C1'H C6'H 114.8(8) . . ?
C2'H C1'H C13D 122.3(7) . . ?
C6'H C1'H C13D 122.9(8) . . ?
C3'H C2'H C1'H 124.3(8) . . ?
C3'H C2'H H2'H 117.8 . . ?
C1'H C2'H H2'H 117.8 . . ?
C2'H C3'H C4'H 119.4(8) . . ?
C2'H C3'H H3'H 120.3 . . ?
C4'H C3'H H3'H 120.3 . . ?
C5'H C4'H O1D 117.3(8) . . ?
C5'H C4'H C3'H 118.7(8) . . ?
O1D C4'H C3'H 124.0(8) . . ?
C4'H C5'H C6'H 121.4(8) . . ?
C4'H C5'H H5'H 119.3 . . ?
C6'H C5'H H5'H 119.3 . . ?
C5'H C6'H C1'H 121.4(8) . . ?
C5'H C6'H H6'H 119.3 . . ?
C1'H C6'H H6'H 119.3 . . ?
C4'H O1D C14D 118.1(7) . . ?
O1D C14D H14J 109.5 . . ?
O1D C14D H14K 109.5 . . ?
H14J C14D H14K 109.5 . . ?
O1D C14D H14L 109.5 . . ?
H14J C14D H14L 109.5 . . ?
H14K C14D H14L 109.5 . . ?
O2D C15D O3D 120.5(8) . . ?
O2D C15D C6D 125.2(8) . . ?
O3D C15D C6D 114.2(7) . . ?
C15D O3D C16D 116.8(7) . . ?
O3D C16D H16J 109.5 . . ?
O3D C16D H16K 109.5 . . ?
H16J C16D H16K 109.5 . . ?
O3D C16D H16L 109.5 . . ?
H16J C16D H16L 109.5 . . ?
H16K C16D H16L 109.5 . . ?

loop_
_geom_bond_atom_site_label_1
_geom_bond_atom_site_label_2
_geom_bond_distance
_geom_bond_site_symmetry_2
_geom_bond_publ_flag
N1A N2A 1.355(10) . ?
N1A C9A 1.371(11) . ?
N1A C10A 1.427(10) . ?
N2A C3A 1.325(11) . ?
C3A C4A 1.419(12) . ?
C3A H3A 0.9500 . ?
C4A C9A 1.376(12) . ?
C4A C5A 1.442(12) . ?
C5A N3A 1.368(10) . ?
C5A C6A 1.441(12) . ?
C6A C7A 1.401(12) . ?
C6A C15A 1.483(12) . ?
C7A N8A 1.348(11) . ?
C7A H7A 0.9500 . ?
N8A C9A 1.361(12) . ?
C10A C11A 1.515(11) . ?
C10A H10A 0.9900 . ?
C10A H10B 0.9900 . ?
C11A C1'A 1.502(11) . ?
C11A Cl1A 1.804(8) . ?
C11A H11A 1.0000 . ?
C1'A C2'A 1.377(12) . ?
C1'A C6'A 1.400(11) . ?
C2'A C3'A 1.407(12) . ?
C2'A H2'A 0.9500 . ?
C3'A C4'A 1.383(13) . ?
C3'A H3'A 0.9500 . ?
C4'A C5'A 1.393(14) . ?
C4'A H4'A 0.9500 . ?
C5'A C6'A 1.375(12) . ?
C5'A H5'A 0.9500 . ?
C6'A H6'A 0.9500 . ?
N3A C12A 1.480(10) . ?
N3A H3A1 0.8800 . ?
C12A C13A 1.540(12) . ?
C12A H12A 0.9900 . ?
C12A H12B 0.9900 . ?
C13A C1'B 1.507(12) . ?
C13A H13A 0.9900 . ?
C13A H13B 0.9900 . ?
C1'B C6'B 1.379(12) . ?
C1'B C2'B 1.414(12) . ?
C2'B C3'B 1.378(13) . ?
C2'B H2'B 0.9500 . ?
C3'B C4'B 1.362(13) . ?
C3'B H3'B 0.9500 . ?
C4'B O1A 1.376(10) . ?
C4'B C5'B 1.397(12) . ?
C5'B C6'B 1.378(12) . ?
C5'B H5'B 0.9500 . ?
C6'B H6'B 0.9500 . ?
O1A C14A 1.415(11) . ?
C14A H14A 0.9800 . ?
C14A H14B 0.9800 . ?
C14A H14C 0.9800 . ?
C15A O2A 1.214(10) . ?
C15A O3A 1.350(10) . ?
O3A C16A 1.445(10) . ?
C16A H16A 0.9800 . ?
C16A H16B 0.9800 . ?
C16A H16C 0.9800 . ?
N1B C9B 1.358(11) . ?
N1B N2B 1.375(10) . ?
N1B C10B 1.466(11) . ?
N2B C3B 1.305(11) . ?
C3B C4B 1.430(12) . ?
C3B H3B 0.9500 . ?
C4B C9B 1.412(11) . ?
C4B C5B 1.419(12) . ?
C5B N3B 1.359(11) . ?
C5B C6B 1.413(12) . ?
C6B C7B 1.410(11) . ?
C6B C15B 1.492(12) . ?
C7B N8B 1.330(10) . ?
C7B H7B 0.9500 . ?
N8B C9B 1.332(11) . ?
C10B C11B 1.519(12) . ?
C10B H10C 0.9900 . ?
C10B H10D 0.9900 . ?
C11B C1'C 1.493(11) . ?
C11B Cl1B 1.809(8) . ?
C11B H11B 1.0000 . ?
C1'C C2'C 1.389(11) . ?
C1'C C6'C 1.390(11) . ?
C2'C C3'C 1.383(11) . ?
C2'C H2'C 0.9500 . ?
C3'C C4'C 1.387(13) . ?
C3'C H3'C 0.9500 . ?
C4'C C5'C 1.352(13) . ?
C4'C H4'C 0.9500 . ?
C5'C C6'C 1.375(11) . ?
C5'C H5'C 0.9500 . ?
C6'C H6'C 0.9500 . ?
N3B C12B 1.443(10) . ?
N3B H3B1 0.8800 . ?
C12B C13B 1.542(12) . ?
C12B H12C 0.9900 . ?
C12B H12D 0.9900 . ?
C13B C1'D 1.499(12) . ?
C13B H13C 0.9900 . ?
C13B H13D 0.9900 . ?
C1'D C2'D 1.377(11) . ?
C1'D C6'D 1.389(12) . ?
C2'D C3'D 1.377(13) . ?
C2'D H2'D 0.9500 . ?
C3'D C4'D 1.371(12) . ?
C3'D H3'D 0.9500 . ?
C4'D O1B 1.372(10) . ?
C4'D C5'D 1.379(13) . ?
C5'D C6'D 1.372(14) . ?
C5'D H5'D 0.9500 . ?
C6'D H6'D 0.9500 . ?
O1B C14B 1.452(11) . ?
C14B H14D 0.9800 . ?
C14B H14E 0.9800 . ?
C14B H14F 0.9800 . ?
C15B O2B 1.212(10) . ?
C15B O3B 1.343(10) . ?
O3B C16B 1.439(10) . ?
C16B H16D 0.9800 . ?
C16B H16E 0.9800 . ?
C16B H16F 0.9800 . ?
N1C C9C 1.353(11) . ?
N1C N2C 1.387(10) . ?
N1C C10C 1.465(10) . ?
N2C C3C 1.313(11) . ?
C3C C4C 1.438(12) . ?
C3C H3C 0.9500 . ?
C4C C5C 1.412(13) . ?
C4C C9C 1.422(12) . ?
C5C N3C 1.327(12) . ?
C5C C6C 1.445(12) . ?
C6C C7C 1.411(12) . ?
C6C C15C 1.456(12) . ?
C7C N8C 1.328(11) . ?
C7C H7C 0.9500 . ?
N8C C9C 1.345(11) . ?
C10C C11C 1.531(12) . ?
C10C H10E 0.9900 . ?
C10C H10F 0.9900 . ?
C11C C1'E 1.512(11) . ?
C11C Cl1C 1.802(8) . ?
C11C H11C 1.0000 . ?
C1'E C6'E 1.375(12) . ?
C1'E C2'E 1.379(12) . ?
C2'E C3'E 1.406(12) . ?
C2'E H2'E 0.9500 . ?
C3'E C4'E 1.366(15) . ?
C3'E H3'E 0.9500 . ?
C4'E C5'E 1.359(14) . ?
C4'E H4'E 0.9500 . ?
C5'E C6'E 1.410(12) . ?
C5'E H5'E 0.9500 . ?
C6'E H6'E 0.9500 . ?
N3C C12C 1.432(11) . ?
N3C H3C1 0.8800 . ?
C12C C13C 1.547(12) . ?
C12C H12E 0.9900 . ?
C12C H12F 0.9900 . ?
C13C C1'F 1.492(13) . ?
C13C H13E 0.9900 . ?
C13C H13F 0.9900 . ?
C1'F C2'F 1.384(12) . ?
C1'F C6'F 1.419(13) . ?
C2'F C3'F 1.383(12) . ?
C2'F H2'F 0.9500 . ?
C3'F C4'F 1.419(13) . ?
C3'F H3'F 0.9500 . ?
C4'F O1C 1.373(10) . ?
C4'F C5'F 1.375(12) . ?
C5'F C6'F 1.390(12) . ?
C5'F H5'F 0.9500 . ?
C6'F H6'F 0.9500 . ?
O1C C14C 1.454(12) . ?
C14C H14G 0.9800 . ?
C14C H14H 0.9800 . ?
C14C H14I 0.9800 . ?
C15C O2C 1.223(10) . ?
C15C O3C 1.342(11) . ?
O3C C16C 1.449(10) . ?
C16C H16G 0.9800 . ?
C16C H16H 0.9800 . ?
C16C H16I 0.9800 . ?
N1D C9D 1.353(11) . ?
N1D N2D 1.364(10) . ?
N1D C10D 1.427(10) . ?
N2D C3D 1.336(11) . ?
C3D C4D 1.448(12) . ?
C3D H3D 0.9500 . ?
C4D C9D 1.400(11) . ?
C4D C5D 1.401(11) . ?
C5D N3D 1.335(10) . ?
C5D C6D 1.435(12) . ?
C6D C7D 1.417(11) . ?
C6D C15D 1.449(12) . ?
C7D N8D 1.322(10) . ?
C7D H7D 0.9500 . ?
N8D C9D 1.368(11) . ?
C10D C11D 1.536(11) . ?
C10D H10G 0.9900 . ?
C10D H10H 0.9900 . ?
C11D C1'G 1.521(10) . ?
C11D Cl1D 1.807(8) . ?
C11D H11D 1.0000 . ?
C1'G C6'G 1.366(11) . ?
C1'G C2'G 1.419(11) . ?
C2'G C3'G 1.394(11) . ?
C2'G H2'G 0.9500 . ?
C3'G C4'G 1.348(12) . ?
C3'G H3'G 0.9500 . ?
C4'G C5'G 1.409(13) . ?
C4'G H4'G 0.9500 . ?
C5'G C6'G 1.378(11) . ?
C5'G H5'G 0.9500 . ?
C6'G H6'G 0.9500 . ?
N3D C12D 1.455(12) . ?
N3D H3D1 0.8800 . ?
C12D C13D 1.522(12) . ?
C12D H12G 0.9900 . ?
C12D H12H 0.9900 . ?
C13D C1'H 1.507(11) . ?
C13D H13G 0.9900 . ?
C13D H13H 0.9900 . ?
C1'H C2'H 1.378(12) . ?
C1'H C6'H 1.424(11) . ?
C2'H C3'H 1.376(13) . ?
C2'H H2'H 0.9500 . ?
C3'H C4'H 1.390(12) . ?
C3'H H3'H 0.9500 . ?
C4'H C5'H 1.367(12) . ?
C4'H O1D 1.388(11) . ?
C5'H C6'H 1.383(13) . ?
C5'H H5'H 0.9500 . ?
C6'H H6'H 0.9500 . ?
O1D C14D 1.428(12) . ?
C14D H14J 0.9800 . ?
C14D H14K 0.9800 . ?
C14D H14L 0.9800 . ?
C15D O2D 1.243(10) . ?
C15D O3D 1.336(10) . ?
O3D C16D 1.449(10) . ?
C16D H16J 0.9800 . ?
C16D H16K 0.9800 . ?
C16D H16L 0.9800 . ?

loop_
_geom_torsion_atom_site_label_1
_geom_torsion_atom_site_label_2
_geom_torsion_atom_site_label_3
_geom_torsion_atom_site_label_4
_geom_torsion
_geom_torsion_site_symmetry_1
_geom_torsion_site_symmetry_2
_geom_torsion_site_symmetry_3
_geom_torsion_site_symmetry_4
_geom_torsion_publ_flag
C9A N1A N2A C3A 1.1(9) . . . . ?
C10A N1A N2A C3A 173.9(7) . . . . ?
N1A N2A C3A C4A -1.0(9) . . . . ?
N2A C3A C4A C9A 0.5(10) . . . . ?
N2A C3A C4A C5A -178.5(10) . . . . ?
C9A C4A C5A N3A -178.7(8) . . . . ?
C3A C4A C5A N3A 0.2(16) . . . . ?
C9A C4A C5A C6A 0.0(12) . . . . ?
C3A C4A C5A C6A 179.0(10) . . . . ?
N3A C5A C6A C7A 179.5(8) . . . . ?
C4A C5A C6A C7A 0.8(12) . . . . ?
N3A C5A C6A C15A -1.1(12) . . . . ?
C4A C5A C6A C15A -179.9(7) . . . . ?
C5A C6A C7A N8A -1.0(13) . . . . ?
C15A C6A C7A N8A 179.7(8) . . . . ?
C6A C7A N8A C9A 0.3(12) . . . . ?
C7A N8A C9A N1A -179.7(8) . . . . ?
C7A N8A C9A C4A 0.6(14) . . . . ?
N2A N1A C9A N8A 179.4(8) . . . . ?
C10A N1A C9A N8A 7.5(14) . . . . ?
N2A N1A C9A C4A -0.8(10) . . . . ?
C10A N1A C9A C4A -172.7(8) . . . . ?
C3A C4A C9A N8A 179.9(9) . . . . ?
C5A C4A C9A N8A -0.8(15) . . . . ?
C3A C4A C9A N1A 0.2(10) . . . . ?
C5A C4A C9A N1A 179.5(7) . . . . ?
N2A N1A C10A C11A 115.8(9) . . . . ?
C9A N1A C10A C11A -73.0(12) . . . . ?
N1A C10A C11A C1'A -173.7(7) . . . . ?
N1A C10A C11A Cl1A -50.1(9) . . . . ?
C10A C11A C1'A C2'A 67.8(10) . . . . ?
Cl1A C11A C1'A C2'A -56.1(10) . . . . ?
C10A C11A C1'A C6'A -108.2(9) . . . . ?
Cl1A C11A C1'A C6'A 127.9(8) . . . . ?
C6'A C1'A C2'A C3'A -1.7(13) . . . . ?
C11A C1'A C2'A C3'A -177.7(8) . . . . ?
C1'A C2'A C3'A C4'A 2.8(13) . . . . ?
C2'A C3'A C4'A C5'A -2.5(14) . . . . ?
C3'A C4'A C5'A C6'A 1.1(14) . . . . ?
C4'A C5'A C6'A C1'A -0.1(14) . . . . ?
C2'A C1'A C6'A C5'A 0.4(14) . . . . ?
C11A C1'A C6'A C5'A 176.3(8) . . . . ?
C6A C5A N3A C12A -177.5(8) . . . . ?
C4A C5A N3A C12A 1.2(13) . . . . ?
C5A N3A C12A C13A -86.0(10) . . . . ?
N3A C12A C13A C1'B 173.0(7) . . . . ?
C12A C13A C1'B C6'B -96.2(10) . . . . ?
C12A C13A C1'B C2'B 83.2(10) . . . . ?
C6'B C1'B C2'B C3'B -3.0(12) . . . . ?
C13A C1'B C2'B C3'B 177.5(8) . . . . ?
C1'B C2'B C3'B C4'B 3.5(14) . . . . ?
C2'B C3'B C4'B O1A 179.5(8) . . . . ?
C2'B C3'B C4'B C5'B -2.8(14) . . . . ?
C3'B C4'B C5'B C6'B 1.9(13) . . . . ?
O1A C4'B C5'B C6'B 179.5(8) . . . . ?
C4'B C5'B C6'B C1'B -1.7(13) . . . . ?
C2'B C1'B C6'B C5'B 2.2(12) . . . . ?
C13A C1'B C6'B C5'B -178.4(8) . . . . ?
C3'B C4'B O1A C14A 176.9(8) . . . . ?
C5'B C4'B O1A C14A -0.7(13) . . . . ?
C7A C6A C15A O2A 178.8(9) . . . . ?
C5A C6A C15A O2A -0.6(14) . . . . ?
C7A C6A C15A O3A -1.1(11) . . . . ?
C5A C6A C15A O3A 179.6(7) . . . . ?
O2A C15A O3A C16A -0.6(12) . . . . ?
C6A C15A O3A C16A 179.2(7) . . . . ?
C9B N1B N2B C3B 3.2(10) . . . . ?
C10B N1B N2B C3B 176.7(8) . . . . ?
N1B N2B C3B C4B -3.6(10) . . . . ?
N2B C3B C4B C9B 2.8(10) . . . . ?
N2B C3B C4B C5B 179.9(10) . . . . ?
C9B C4B C5B N3B -176.7(8) . . . . ?
C3B C4B C5B N3B 6.4(16) . . . . ?
C9B C4B C5B C6B -1.9(11) . . . . ?
C3B C4B C5B C6B -178.8(10) . . . . ?
N3B C5B C6B C7B 177.5(8) . . . . ?
C4B C5B C6B C7B 2.6(12) . . . . ?
N3B C5B C6B C15B -2.8(13) . . . . ?
C4B C5B C6B C15B -177.6(7) . . . . ?
C5B C6B C7B N8B -1.9(14) . . . . ?
C15B C6B C7B N8B 178.3(8) . . . . ?
C6B C7B N8B C9B 0.3(13) . . . . ?
C7B N8B C9B N1B 179.2(8) . . . . ?
C7B N8B C9B C4B 0.5(13) . . . . ?
N2B N1B C9B N8B 179.5(8) . . . . ?
C10B N1B C9B N8B 6.6(14) . . . . ?
N2B N1B C9B C4B -1.5(10) . . . . ?
C10B N1B C9B C4B -174.5(8) . . . . ?
C5B C4B C9B N8B 0.4(14) . . . . ?
C3B C4B C9B N8B 178.2(9) . . . . ?
C5B C4B C9B N1B -178.5(7) . . . . ?
C3B C4B C9B N1B -0.7(9) . . . . ?
C9B N1B C10B C11B -69.9(11) . . . . ?
N2B N1B C10B C11B 117.6(9) . . . . ?
N1B C10B C11B C1'C -177.2(7) . . . . ?
N1B C10B C11B Cl1B -54.1(9) . . . . ?
C10B C11B C1'C C2'C 60.7(10) . . . . ?
Cl1B C11B C1'C C2'C -61.6(10) . . . . ?
C10B C11B C1'C C6'C -121.3(9) . . . . ?
Cl1B C11B C1'C C6'C 116.3(8) . . . . ?
C6'C C1'C C2'C C3'C 1.9(12) . . . . ?
C11B C1'C C2'C C3'C 179.9(8) . . . . ?
C1'C C2'C C3'C C4'C -0.6(13) . . . . ?
C2'C C3'C C4'C C5'C -0.5(14) . . . . ?
C3'C C4'C C5'C C6'C 0.2(14) . . . . ?
C4'C C5'C C6'C C1'C 1.2(14) . . . . ?
C2'C C1'C C6'C C5'C -2.2(13) . . . . ?
C11B C1'C C6'C C5'C 179.8(8) . . . . ?
C6B C5B N3B C12B -167.2(8) . . . . ?
C4B C5B N3B C12B 7.2(13) . . . . ?
C5B N3B C12B C13B 170.9(8) . . . . ?
N3B C12B C13B C1'D -54.2(11) . . . . ?
C12B C13B C1'D C2'D 137.0(9) . . . . ?
C12B C13B C1'D C6'D -43.7(13) . . . . ?
C6'D C1'D C2'D C3'D -1.7(13) . . . . ?
C13B C1'D C2'D C3'D 177.5(9) . . . . ?
C1'D C2'D C3'D C4'D 1.9(14) . . . . ?
C2'D C3'D C4'D O1B 180.0(9) . . . . ?
C2'D C3'D C4'D C5'D -0.7(14) . . . . ?
C3'D C4'D C5'D C6'D -0.6(15) . . . . ?
O1B C4'D C5'D C6'D 178.7(9) . . . . ?
C4'D C5'D C6'D C1'D 0.8(15) . . . . ?
C2'D C1'D C6'D C5'D 0.3(13) . . . . ?
C13B C1'D C6'D C5'D -178.9(9) . . . . ?
C3'D C4'D O1B C14B 2.6(13) . . . . ?
C5'D C4'D O1B C14B -176.8(9) . . . . ?
C7B C6B C15B O2B -178.0(8) . . . . ?
C5B C6B C15B O2B 2.3(13) . . . . ?
C7B C6B C15B O3B 1.8(11) . . . . ?
C5B C6B C15B O3B -178.0(7) . . . . ?
O2B C15B O3B C16B 0.3(12) . . . . ?
C6B C15B O3B C16B -179.5(7) . . . . ?
C9C N1C N2C C3C 0.4(9) . . . . ?
C10C N1C N2C C3C -178.6(7) . . . . ?
N1C N2C C3C C4C 0.3(10) . . . . ?
N2C C3C C4C C5C 176.7(10) . . . . ?
N2C C3C C4C C9C -0.8(10) . . . . ?
C9C C4C C5C N3C 179.4(8) . . . . ?
C3C C4C C5C N3C 2.2(18) . . . . ?
C9C C4C C5C C6C 1.0(12) . . . . ?
C3C C4C C5C C6C -176.2(10) . . . . ?
N3C C5C C6C C7C -179.6(8) . . . . ?
C4C C5C C6C C7C -1.1(12) . . . . ?
N3C C5C C6C C15C 1.9(13) . . . . ?
C4C C5C C6C C15C -179.7(8) . . . . ?
C5C C6C C7C N8C 1.6(14) . . . . ?
C15C C6C C7C N8C -179.8(9) . . . . ?
C6C C7C N8C C9C -1.7(13) . . . . ?
C7C N8C C9C N1C 176.7(8) . . . . ?
C7C N8C C9C C4C 1.6(13) . . . . ?
N2C N1C C9C N8C -176.8(8) . . . . ?
C10C N1C C9C N8C 2.1(14) . . . . ?
N2C N1C C9C C4C -0.9(10) . . . . ?
C10C N1C C9C C4C 178.0(8) . . . . ?
C5C C4C C9C N8C -1.5(15) . . . . ?
C3C C4C C9C N8C 176.7(9) . . . . ?
C5C C4C C9C N1C -177.2(8) . . . . ?
C3C C4C C9C N1C 1.0(9) . . . . ?
C9C N1C C10C C11C 114.8(9) . . . . ?
N2C N1C C10C C11C -66.4(10) . . . . ?
N1C C10C C11C C1'E -170.6(7) . . . . ?
N1C C10C C11C Cl1C -47.2(9) . . . . ?
C10C C11C C1'E C6'E 59.7(10) . . . . ?
Cl1C C11C C1'E C6'E -63.1(10) . . . . ?
C10C C11C C1'E C2'E -120.9(9) . . . . ?
Cl1C C11C C1'E C2'E 116.3(8) . . . . ?
C6'E C1'E C2'E C3'E -3.4(14) . . . . ?
C11C C1'E C2'E C3'E 177.2(8) . . . . ?
C1'E C2'E C3'E C4'E -0.2(15) . . . . ?
C2'E C3'E C4'E C5'E 2.3(16) . . . . ?
C3'E C4'E C5'E C6'E -0.7(16) . . . . ?
C2'E C1'E C6'E C5'E 5.0(14) . . . . ?
C11C C1'E C6'E C5'E -175.6(8) . . . . ?
C4'E C5'E C6'E C1'E -3.1(15) . . . . ?
C4C C5C N3C C12C 2.6(14) . . . . ?
C6C C5C N3C C12C -179.2(8) . . . . ?
C5C N3C C12C C13C 78.3(11) . . . . ?
N3C C12C C13C C1'F -171.6(8) . . . . ?
C12C C13C C1'F C2'F -81.9(11) . . . . ?
C12C C13C C1'F C6'F 96.1(10) . . . . ?
C6'F C1'F C2'F C3'F -0.6(13) . . . . ?
C13C C1'F C2'F C3'F 177.5(9) . . . . ?
C1'F C2'F C3'F C4'F 2.4(13) . . . . ?
C2'F C3'F C4'F O1C 176.6(8) . . . . ?
C2'F C3'F C4'F C5'F -2.4(13) . . . . ?
O1C C4'F C5'F C6'F -178.4(8) . . . . ?
C3'F C4'F C5'F C6'F 0.5(13) . . . . ?
C4'F C5'F C6'F C1'F 1.4(14) . . . . ?
C2'F C1'F C6'F C5'F -1.4(13) . . . . ?
C13C C1'F C6'F C5'F -179.5(8) . . . . ?
C5'F C4'F O1C C14C 2.4(12) . . . . ?
C3'F C4'F O1C C14C -176.5(8) . . . . ?
C7C C6C C15C O2C 178.7(9) . . . . ?
C5C C6C C15C O2C -2.8(14) . . . . ?
C7C C6C C15C O3C 2.0(12) . . . . ?
C5C C6C C15C O3C -179.4(8) . . . . ?
O2C C15C O3C C16C 3.0(12) . . . . ?
C6C C15C O3C C16C 179.8(7) . . . . ?
C9D N1D N2D C3D 2.5(10) . . . . ?
C10D N1D N2D C3D -179.5(8) . . . . ?
N1D N2D C3D C4D -0.4(10) . . . . ?
N2D C3D C4D C9D -1.7(10) . . . . ?
N2D C3D C4D C5D 179.5(11) . . . . ?
C9D C4D C5D N3D 179.3(8) . . . . ?
C3D C4D C5D N3D -2.0(17) . . . . ?
C9D C4D C5D C6D -0.9(12) . . . . ?
C3D C4D C5D C6D 177.7(10) . . . . ?
N3D C5D C6D C7D -178.5(8) . . . . ?
C4D C5D C6D C7D 1.8(11) . . . . ?
N3D C5D C6D C15D -1.2(13) . . . . ?
C4D C5D C6D C15D 179.1(8) . . . . ?
C5D C6D C7D N8D -1.6(13) . . . . ?
C15D C6D C7D N8D -178.9(8) . . . . ?
C6D C7D N8D C9D 0.4(12) . . . . ?
N2D N1D C9D N8D 178.6(8) . . . . ?
C10D N1D C9D N8D 0.7(13) . . . . ?
N2D N1D C9D C4D -3.7(10) . . . . ?
C10D N1D C9D C4D 178.4(8) . . . . ?
C7D N8D C9D N1D 177.8(8) . . . . ?
C7D N8D C9D C4D 0.5(12) . . . . ?
C5D C4D C9D N1D -177.7(8) . . . . ?
C3D C4D C9D N1D 3.1(9) . . . . ?
C5D C4D C9D N8D -0.2(14) . . . . ?
C3D C4D C9D N8D -179.4(9) . . . . ?
C9D N1D C10D C11D 115.0(9) . . . . ?
N2D N1D C10D C11D -62.6(11) . . . . ?
N1D C10D C11D C1'G -163.0(7) . . . . ?
N1D C10D C11D Cl1D -41.9(9) . . . . ?
C10D C11D C1'G C6'G 64.6(10) . . . . ?
Cl1D C11D C1'G C6'G -55.6(9) . . . . ?
C10D C11D C1'G C2'G -113.1(8) . . . . ?
Cl1D C11D C1'G C2'G 126.7(7) . . . . ?
C6'G C1'G C2'G C3'G -2.3(12) . . . . ?
C11D C1'G C2'G C3'G 175.4(7) . . . . ?
C1'G C2'G C3'G C4'G 2.7(13) . . . . ?
C2'G C3'G C4'G C5'G -2.2(14) . . . . ?
C3'G C4'G C5'G C6'G 1.2(14) . . . . ?
C2'G C1'G C6'G C5'G 1.5(13) . . . . ?
C11D C1'G C6'G C5'G -176.2(8) . . . . ?
C4'G C5'G C6'G C1'G -0.8(13) . . . . ?
C4D C5D N3D C12D -13.0(14) . . . . ?
C6D C5D N3D C12D 167.3(8) . . . . ?
C5D N3D C12D C13D -170.5(8) . . . . ?
N3D C12D C13D C1'H 56.5(11) . . . . ?
C12D C13D C1'H C2'H -136.9(9) . . . . ?
C12D C13D C1'H C6'H 44.5(12) . . . . ?
C6'H C1'H C2'H C3'H 1.8(13) . . . . ?
C13D C1'H C2'H C3'H -177.0(9) . . . . ?
C1'H C2'H C3'H C4'H -0.5(14) . . . . ?
C2'H C3'H C4'H C5'H -2.1(13) . . . . ?
C2'H C3'H C4'H O1D -179.9(8) . . . . ?
O1D C4'H C5'H C6'H -178.7(8) . . . . ?
C3'H C4'H C5'H C6'H 3.4(13) . . . . ?
C4'H C5'H C6'H C1'H -2.1(14) . . . . ?
C2'H C1'H C6'H C5'H -0.5(13) . . . . ?
C13D C1'H C6'H C5'H 178.2(8) . . . . ?
C5'H C4'H O1D C14D -178.7(8) . . . . ?
C3'H C4'H O1D C14D -0.8(13) . . . . ?
C7D C6D C15D O2D 176.9(8) . . . . ?
C5D C6D C15D O2D -0.4(14) . . . . ?
C7D C6D C15D O3D -1.2(12) . . . . ?
C5D C6D C15D O3D -178.4(7) . . . . ?
O2D C15D O3D C16D 1.6(12) . . . . ?
C6D C15D O3D C16D 179.7(7) . . . . ?
